data_4134353
loop_
_publ_author_name
'Ramirez, Bianca L.'
'Lu, Connie C.'

_publ_section_title
;
 Rare-Earth Supported Nickel Catalysts for Alkyne Semihydrogenation:
 Chemo- and Regioselectivity Impacted by the Lewis Acidity and Size of the
 Support.
;
_journal_name_full 'Journal of the American Chemical Society'
_journal_paper_doi 10.1021/jacs.0c00905
_journal_year 2020
_chemical_formula_moiety 'C39 H63 N3 P3 Sc'
_chemical_formula_sum 'C39 H63 N3 P3 Sc'
_chemical_formula_weight 711.79
_chemical_name_common 18085-ScL3
_space_group_crystal_system triclinic
_space_group_IT_number 2
_space_group_name_Hall '-P 1'
_space_group_name_H-M_alt 'P -1'
_atom_sites_solution_hydrogens geom
_audit_creation_method SHELXL-2016/6
_cell_angle_alpha 92.598(7)
_cell_angle_beta 95.124(7)
_cell_angle_gamma 109.713(8)
_cell_formula_units_Z 2
_cell_length_a 10.730(2)
_cell_length_b 11.645(3)
_cell_length_c 17.343(3)
_cell_measurement_reflns_used 9061
_cell_measurement_temperature 100(2)
_cell_measurement_theta_max 30.55
_cell_measurement_theta_min 2.24
_cell_volume 2025.3(7)
_computing_cell_refinement 'Bruker SAINT'
_computing_data_collection 'Bruker APEX3'
_computing_data_reduction 'Bruker SAINT'
_computing_molecular_graphics 'ShelXle Rev. 712 (Huebschle, 2011)'
_computing_publication_material 'Bruker SHELXTL'
_computing_structure_refinement 'SHELXL-2014 (Sheldrick, 2014)'
_computing_structure_solution 'SHELXS-97 (Sheldrick, 2008)'
_diffrn_ambient_temperature 100(2)
_diffrn_measured_fraction_theta_full 0.993
_diffrn_measured_fraction_theta_max 0.993
_diffrn_measurement_device_type 'Bruker PHOTON-II CMOS'
_diffrn_measurement_method '\f and \w scans'
_diffrn_radiation_type MoK\a
_diffrn_radiation_wavelength 0.71073
_diffrn_reflns_av_R_equivalents 0.0355
_diffrn_reflns_av_unetI/netI 0.0401
_diffrn_reflns_Laue_measured_fraction_full 0.993
_diffrn_reflns_Laue_measured_fraction_max 0.993
_diffrn_reflns_limit_h_max 13
_diffrn_reflns_limit_h_min -13
_diffrn_reflns_limit_k_max 14
_diffrn_reflns_limit_k_min -14
_diffrn_reflns_limit_l_max 21
_diffrn_reflns_limit_l_min -21
_diffrn_reflns_number 28298
_diffrn_reflns_point_group_measured_fraction_full 0.993
_diffrn_reflns_point_group_measured_fraction_max 0.993
_diffrn_reflns_theta_full 25.242
_diffrn_reflns_theta_max 26.371
_diffrn_reflns_theta_min 2.286
_diffrn_source 'I\uS 3.0 Microfocus Tube'
_exptl_absorpt_coefficient_mu 0.330
_exptl_absorpt_correction_type multi-scan
_exptl_absorpt_process_details 'SADABS, R. Blessing, 1995'
_exptl_crystal_colour yellow
_exptl_crystal_density_diffrn 1.167
_exptl_crystal_description plate
_exptl_crystal_F_000 768
_exptl_crystal_size_max 0.130
_exptl_crystal_size_mid 0.110
_exptl_crystal_size_min 0.080
_exptl_transmission_factor_max 0.7461
_exptl_transmission_factor_min 0.6074
_refine_diff_density_max 0.342
_refine_diff_density_min -0.286
_refine_diff_density_rms 0.049
_refine_ls_extinction_method none
_refine_ls_goodness_of_fit_ref 1.030
_refine_ls_hydrogen_treatment constr
_refine_ls_matrix_type full
_refine_ls_number_parameters 427
_refine_ls_number_reflns 8237
_refine_ls_number_restraints 0
_refine_ls_restrained_S_all 1.030
_refine_ls_R_factor_all 0.0476
_refine_ls_R_factor_gt 0.0344
_refine_ls_shift/su_max 0.001
_refine_ls_shift/su_mean 0.000
_refine_ls_structure_factor_coef Fsqd
_refine_ls_weighting_details 'w=1/[\s^2^(Fo^2^)+(0.0253P)^2^+1.1168P] where P=(Fo^2^+2Fc^2^)/3'
_refine_ls_weighting_scheme calc
_refine_ls_wR_factor_gt 0.0725
_refine_ls_wR_factor_ref 0.0775
_reflns_Friedel_coverage 0.000
_reflns_number_gt 6749
_reflns_number_total 8237
_reflns_threshold_expression 'I > 2\s(I)'
_cod_data_source_file ja0c00905_si_001.cif
_cod_data_source_block 18189_Complex-2_ScL3
_cod_original_cell_volume 2025.2(7)
_cod_database_code 4134353
_shelx_shelxl_version_number 2016/6
_shelx_space_group_comment
;
The symmetry employed for this shelxl refinement is uniquely defined
by the following loop, which should always be used as a source of
symmetry information in preference to the above space-group names.
They are only intended as comments.
;

loop_
_space_group_symop_operation_xyz
'x, y, z'
'-x, -y, -z'

loop_
_atom_site_label
_atom_site_type_symbol
_atom_site_fract_x
_atom_site_fract_y
_atom_site_fract_z
_atom_site_U_iso_or_equiv
_atom_site_adp_type
_atom_site_occupancy
_atom_site_site_symmetry_order
_atom_site_calc_flag
_atom_site_refinement_flags_posn
_atom_site_refinement_flags_adp
_atom_site_refinement_flags_occupancy
_atom_site_disorder_assembly
_atom_site_disorder_group
Sc1 Sc 0.29432(3) 0.57053(3) 0.74985(2) 0.01211(8) Uani 1 1 d . . . . .
C1 C 0.19997(17) 0.33312(15) 0.87191(10) 0.0167(4) Uani 1 1 d . . . . .
H1 H 0.275397 0.354521 0.843687 0.020 Uiso 1 1 calc R U . . .
P1 P 0.13096(4) 0.70881(4) 0.76878(2) 0.01482(10) Uani 1 1 d . . . . .
N1 N 0.15682(13) 0.51226(12) 0.83167(8) 0.0144(3) Uani 1 1 d . . . . .
P2 P 0.48412(4) 0.73979(4) 0.86488(3) 0.01572(10) Uani 1 1 d . . . . .
C2 C 0.16760(17) 0.22687(15) 0.90948(10) 0.0185(4) Uani 1 1 d . . . . .
H2 H 0.220463 0.176112 0.906465 0.022 Uiso 1 1 calc R U . . .
N2 N 0.47004(13) 0.53306(12) 0.78430(8) 0.0156(3) Uani 1 1 d . . . . .
N3 N 0.20091(13) 0.46192(12) 0.64647(8) 0.0138(3) Uani 1 1 d . . . . .
P3 P 0.37410(4) 0.67413(4) 0.60896(2) 0.01413(10) Uani 1 1 d . . . . .
C3 C 0.05811(17) 0.19310(15) 0.95185(10) 0.0196(4) Uani 1 1 d . . . . .
H3 H 0.035366 0.119590 0.977461 0.024 Uiso 1 1 calc R U . . .
C9 C -0.01613(18) 0.79713(16) 0.65866(11) 0.0218(4) Uani 1 1 d . . . . .
H9A H 0.054847 0.805486 0.625198 0.033 Uiso 1 1 calc R U . . .
H9B H 0.004751 0.872907 0.692001 0.033 Uiso 1 1 calc R U . . .
H9C H -0.100888 0.781271 0.626411 0.033 Uiso 1 1 calc R U . . .
C8 C -0.02722(16) 0.69070(15) 0.70913(10) 0.0181(4) Uani 1 1 d . . . . .
H8 H -0.096486 0.686629 0.744875 0.022 Uiso 1 1 calc R U . . .
C7 C 0.07459(18) 0.58911(15) 0.83760(10) 0.0187(4) Uani 1 1 d . . . . .
H7A H 0.086260 0.626907 0.891250 0.022 Uiso 1 1 calc R U . . .
H7B H -0.020675 0.539880 0.823617 0.022 Uiso 1 1 calc R U . . .
C6 C 0.12396(16) 0.41078(14) 0.87433(9) 0.0140(3) Uani 1 1 d . . . . .
C5 C 0.01491(17) 0.37635(15) 0.91875(9) 0.0170(4) Uani 1 1 d . . . . .
H5 H -0.037340 0.427413 0.923279 0.020 Uiso 1 1 calc R U . . .
C4 C -0.01656(18) 0.26894(16) 0.95574(10) 0.0203(4) Uani 1 1 d . . . . .
H4 H -0.091333 0.246855 0.984506 0.024 Uiso 1 1 calc R U . . .
C10 C -0.07065(18) 0.56856(16) 0.65917(11) 0.0237(4) Uani 1 1 d . . . . .
H10A H -0.160241 0.551786 0.632620 0.036 Uiso 1 1 calc R U . . .
H10B H -0.071309 0.502602 0.692454 0.036 Uiso 1 1 calc R U . . .
H10C H -0.008091 0.573363 0.620555 0.036 Uiso 1 1 calc R U . . .
C11 C 0.17790(18) 0.85240(16) 0.83225(10) 0.0197(4) Uani 1 1 d . . . . .
H11 H 0.231840 0.840334 0.879249 0.024 Uiso 1 1 calc R U . . .
C12 C 0.26962(19) 0.96314(16) 0.79629(11) 0.0250(4) Uani 1 1 d . . . . .
H12A H 0.344636 0.943436 0.778335 0.037 Uiso 1 1 calc R U . . .
H12B H 0.303304 1.033097 0.835333 0.037 Uiso 1 1 calc R U . . .
H12C H 0.219586 0.983724 0.752204 0.037 Uiso 1 1 calc R U . . .
C13 C 0.05925(19) 0.87853(17) 0.86231(11) 0.0251(4) Uani 1 1 d . . . . .
H13A H 0.008985 0.901989 0.819608 0.038 Uiso 1 1 calc R U . . .
H13B H 0.091749 0.945410 0.903508 0.038 Uiso 1 1 calc R U . . .
H13C H 0.001164 0.804891 0.883042 0.038 Uiso 1 1 calc R U . . .
C14 C 0.42309(18) 0.33299(15) 0.71825(10) 0.0204(4) Uani 1 1 d . . . . .
H14 H 0.336279 0.332355 0.701002 0.024 Uiso 1 1 calc R U . . .
C15 C 0.4588(2) 0.23337(17) 0.69729(11) 0.0252(4) Uani 1 1 d . . . . .
H15 H 0.396696 0.165998 0.665725 0.030 Uiso 1 1 calc R U . . .
C16 C 0.5848(2) 0.23074(17) 0.72195(11) 0.0268(4) Uani 1 1 d . . . . .
H16 H 0.609203 0.162089 0.707773 0.032 Uiso 1 1 calc R U . . .
C17 C 0.67358(19) 0.32986(17) 0.76737(11) 0.0260(4) Uani 1 1 d . . . . .
H17 H 0.759810 0.328981 0.784573 0.031 Uiso 1 1 calc R U . . .
C19 C 0.51208(17) 0.43555(15) 0.76454(10) 0.0162(4) Uani 1 1 d . . . . .
C18 C 0.63941(17) 0.43120(16) 0.78856(10) 0.0205(4) Uani 1 1 d . . . . .
H18 H 0.702784 0.498393 0.819638 0.025 Uiso 1 1 calc R U . . .
C20 C 0.56831(17) 0.63190(15) 0.83609(10) 0.0179(4) Uani 1 1 d . . . . .
H20A H 0.646263 0.674187 0.808798 0.022 Uiso 1 1 calc R U . . .
H20B H 0.599383 0.598356 0.882507 0.022 Uiso 1 1 calc R U . . .
C21 C 0.48681(18) 0.72585(15) 0.97145(10) 0.0201(4) Uani 1 1 d . . . . .
H21 H 0.578998 0.731591 0.991985 0.024 Uiso 1 1 calc R U . . .
C22 C 0.4546(2) 0.82788(18) 1.01459(11) 0.0298(5) Uani 1 1 d . . . . .
H22A H 0.522617 0.906908 1.008490 0.045 Uiso 1 1 calc R U . . .
H22B H 0.453319 0.813902 1.069855 0.045 Uiso 1 1 calc R U . . .
H22C H 0.367114 0.828294 0.993085 0.045 Uiso 1 1 calc R U . . .
C23 C 0.3921(2) 0.60123(17) 0.98864(11) 0.0291(4) Uani 1 1 d . . . . .
H23A H 0.299850 0.596963 0.975277 0.044 Uiso 1 1 calc R U . . .
H23B H 0.406396 0.589986 1.043973 0.044 Uiso 1 1 calc R U . . .
H23C H 0.409149 0.536673 0.957700 0.044 Uiso 1 1 calc R U . . .
C24 C 0.60651(17) 0.89420(15) 0.85671(10) 0.0206(4) Uani 1 1 d . . . . .
H24 H 0.565153 0.954895 0.873764 0.025 Uiso 1 1 calc R U . . .
C25 C 0.62977(19) 0.91223(17) 0.77169(11) 0.0259(4) Uani 1 1 d . . . . .
H25A H 0.675536 0.857745 0.753724 0.039 Uiso 1 1 calc R U . . .
H25B H 0.684756 0.997416 0.766892 0.039 Uiso 1 1 calc R U . . .
H25C H 0.543931 0.893093 0.739979 0.039 Uiso 1 1 calc R U . . .
C26 C 0.73899(19) 0.92366(18) 0.90803(12) 0.0299(5) Uani 1 1 d . . . . .
H26A H 0.779822 0.862483 0.895484 0.045 Uiso 1 1 calc R U . . .
H26B H 0.722866 0.922279 0.962775 0.045 Uiso 1 1 calc R U . . .
H26C H 0.799000 1.005056 0.898660 0.045 Uiso 1 1 calc R U . . .
C27 C 0.03545(17) 0.28437(16) 0.68889(10) 0.0199(4) Uani 1 1 d . . . . .
H27 H 0.039871 0.329818 0.736568 0.024 Uiso 1 1 calc R U . . .
C28 C -0.04563(18) 0.16288(16) 0.67842(11) 0.0243(4) Uani 1 1 d . . . . .
H28 H -0.093979 0.125880 0.719388 0.029 Uiso 1 1 calc R U . . .
C29 C -0.05747(18) 0.09410(16) 0.60894(11) 0.0226(4) Uani 1 1 d . . . . .
H29 H -0.112036 0.010201 0.602257 0.027 Uiso 1 1 calc R U . . .
C30 C 0.01186(18) 0.15042(16) 0.54980(11) 0.0215(4) Uani 1 1 d . . . . .
H30 H 0.002838 0.105199 0.501387 0.026 Uiso 1 1 calc R U . . .
C31 C 0.09476(17) 0.27236(15) 0.55990(10) 0.0189(4) Uani 1 1 d . . . . .
H31 H 0.140936 0.309034 0.518117 0.023 Uiso 1 1 calc R U . . .
C32 C 0.11156(16) 0.34241(14) 0.63076(9) 0.0142(3) Uani 1 1 d . . . . .
C33 C 0.26718(17) 0.51373(15) 0.57937(10) 0.0178(4) Uani 1 1 d . . . . .
H33A H 0.200087 0.511129 0.535639 0.021 Uiso 1 1 calc R U . . .
H33B H 0.321982 0.465926 0.562324 0.021 Uiso 1 1 calc R U . . .
C34 C 0.52472(16) 0.68337(15) 0.56099(10) 0.0169(4) Uani 1 1 d . . . . .
H34 H 0.494666 0.644134 0.506918 0.020 Uiso 1 1 calc R U . . .
C35 C 0.61807(17) 0.81463(16) 0.55566(11) 0.0230(4) Uani 1 1 d . . . . .
H35A H 0.696211 0.813058 0.530966 0.035 Uiso 1 1 calc R U . . .
H35B H 0.646709 0.856044 0.607958 0.035 Uiso 1 1 calc R U . . .
H35C H 0.571030 0.858785 0.524627 0.035 Uiso 1 1 calc R U . . .
C36 C 0.59872(18) 0.61004(17) 0.60392(11) 0.0226(4) Uani 1 1 d . . . . .
H36A H 0.537277 0.526881 0.607840 0.034 Uiso 1 1 calc R U . . .
H36B H 0.634189 0.649702 0.656142 0.034 Uiso 1 1 calc R U . . .
H36C H 0.672282 0.606401 0.575366 0.034 Uiso 1 1 calc R U . . .
C37 C 0.28610(17) 0.75938(16) 0.55118(10) 0.0184(4) Uani 1 1 d . . . . .
H37 H 0.190528 0.723931 0.560689 0.022 Uiso 1 1 calc R U . . .
C38 C 0.33096(19) 0.89500(16) 0.57986(11) 0.0246(4) Uani 1 1 d . . . . .
H38A H 0.423471 0.935739 0.569924 0.037 Uiso 1 1 calc R U . . .
H38B H 0.324434 0.902552 0.635740 0.037 Uiso 1 1 calc R U . . .
H38C H 0.273657 0.933469 0.552263 0.037 Uiso 1 1 calc R U . . .
C39 C 0.28708(19) 0.74166(18) 0.46317(10) 0.0248(4) Uani 1 1 d . . . . .
H39A H 0.224565 0.775654 0.436525 0.037 Uiso 1 1 calc R U . . .
H39B H 0.260312 0.654143 0.447235 0.037 Uiso 1 1 calc R U . . .
H39C H 0.376987 0.783869 0.449457 0.037 Uiso 1 1 calc R U . . .

loop_
_atom_site_aniso_label
_atom_site_aniso_U_11
_atom_site_aniso_U_22
_atom_site_aniso_U_33
_atom_site_aniso_U_23
_atom_site_aniso_U_13
_atom_site_aniso_U_12
Sc1 0.01108(15) 0.01091(15) 0.01379(16) 0.00094(12) 0.00274(12) 0.00275(12)
C1 0.0154(8) 0.0161(8) 0.0191(9) 0.0028(7) 0.0051(7) 0.0051(7)
P1 0.0154(2) 0.0147(2) 0.0159(2) 0.00268(17) 0.00365(17) 0.00658(17)
N1 0.0147(7) 0.0139(7) 0.0154(7) 0.0032(6) 0.0044(5) 0.0050(6)
P2 0.0146(2) 0.0135(2) 0.0177(2) 0.00081(17) 0.00010(17) 0.00362(17)
C2 0.0217(9) 0.0148(8) 0.0200(9) 0.0010(7) 0.0017(7) 0.0077(7)
N2 0.0140(7) 0.0132(7) 0.0192(7) 0.0015(6) 0.0026(6) 0.0040(6)
N3 0.0131(7) 0.0123(7) 0.0145(7) 0.0015(5) 0.0037(5) 0.0018(6)
P3 0.0125(2) 0.0127(2) 0.0157(2) 0.00162(16) 0.00397(16) 0.00166(17)
C3 0.0246(10) 0.0135(8) 0.0192(9) 0.0047(7) 0.0044(7) 0.0035(7)
C9 0.0205(9) 0.0221(9) 0.0245(10) 0.0061(8) 0.0004(7) 0.0095(8)
C8 0.0148(9) 0.0184(9) 0.0233(9) 0.0045(7) 0.0041(7) 0.0077(7)
C7 0.0208(9) 0.0187(9) 0.0204(9) 0.0057(7) 0.0081(7) 0.0099(7)
C6 0.0155(8) 0.0133(8) 0.0114(8) -0.0001(6) 0.0006(6) 0.0031(7)
C5 0.0174(9) 0.0177(8) 0.0171(9) 0.0013(7) 0.0046(7) 0.0067(7)
C4 0.0205(9) 0.0214(9) 0.0177(9) 0.0038(7) 0.0077(7) 0.0040(7)
C10 0.0172(9) 0.0226(9) 0.0299(10) 0.0001(8) -0.0029(8) 0.0065(8)
C11 0.0237(10) 0.0198(9) 0.0177(9) 0.0010(7) 0.0036(7) 0.0100(8)
C12 0.0255(10) 0.0188(9) 0.0285(10) -0.0016(8) 0.0054(8) 0.0048(8)
C13 0.0326(11) 0.0220(9) 0.0253(10) 0.0036(8) 0.0129(8) 0.0129(8)
C14 0.0195(9) 0.0180(9) 0.0246(10) 0.0023(7) 0.0040(7) 0.0071(7)
C15 0.0325(11) 0.0181(9) 0.0267(10) 0.0001(8) 0.0066(8) 0.0101(8)
C16 0.0354(11) 0.0230(10) 0.0308(11) 0.0060(8) 0.0119(9) 0.0187(9)
C17 0.0232(10) 0.0298(10) 0.0327(11) 0.0096(8) 0.0083(8) 0.0170(9)
C19 0.0180(9) 0.0162(8) 0.0172(8) 0.0066(7) 0.0083(7) 0.0075(7)
C18 0.0180(9) 0.0212(9) 0.0242(9) 0.0039(7) 0.0042(7) 0.0084(7)
C20 0.0156(9) 0.0167(8) 0.0210(9) 0.0016(7) -0.0003(7) 0.0055(7)
C21 0.0223(9) 0.0182(9) 0.0175(9) 0.0005(7) -0.0016(7) 0.0052(7)
C22 0.0386(12) 0.0290(11) 0.0216(10) -0.0031(8) 0.0023(8) 0.0123(9)
C23 0.0353(11) 0.0254(10) 0.0198(10) 0.0051(8) -0.0001(8) 0.0020(9)
C24 0.0195(9) 0.0140(8) 0.0257(10) 0.0008(7) 0.0004(7) 0.0031(7)
C25 0.0222(10) 0.0215(9) 0.0316(11) 0.0076(8) 0.0055(8) 0.0030(8)
C26 0.0204(10) 0.0238(10) 0.0371(12) 0.0012(9) -0.0048(8) -0.0011(8)
C27 0.0195(9) 0.0198(9) 0.0150(9) 0.0010(7) 0.0010(7) 0.0000(7)
C28 0.0217(10) 0.0215(9) 0.0220(10) 0.0072(8) 0.0012(7) -0.0029(8)
C29 0.0194(9) 0.0121(8) 0.0306(10) 0.0027(7) -0.0028(8) -0.0008(7)
C30 0.0215(9) 0.0160(9) 0.0247(10) -0.0037(7) -0.0002(7) 0.0049(7)
C31 0.0184(9) 0.0160(8) 0.0213(9) 0.0013(7) 0.0053(7) 0.0038(7)
C32 0.0105(8) 0.0130(8) 0.0183(9) 0.0005(7) -0.0010(6) 0.0039(7)
C33 0.0182(9) 0.0147(8) 0.0168(9) 0.0005(7) 0.0060(7) 0.0001(7)
C34 0.0140(8) 0.0182(8) 0.0176(9) 0.0020(7) 0.0048(7) 0.0037(7)
C35 0.0169(9) 0.0218(9) 0.0285(10) 0.0055(8) 0.0090(8) 0.0019(7)
C36 0.0196(9) 0.0268(10) 0.0241(10) 0.0036(8) 0.0066(7) 0.0104(8)
C37 0.0149(9) 0.0207(9) 0.0205(9) 0.0028(7) 0.0041(7) 0.0063(7)
C38 0.0280(10) 0.0212(9) 0.0273(10) 0.0043(8) 0.0053(8) 0.0112(8)
C39 0.0280(10) 0.0289(10) 0.0199(9) 0.0055(8) 0.0010(8) 0.0130(9)

loop_
_atom_type_symbol
_atom_type_description
_atom_type_scat_dispersion_real
_atom_type_scat_dispersion_imag
_atom_type_scat_source
C C 0.0033 0.0016 'International Tables Vol C Tables 4.2.6.8 and 6.1.1.4'
H H 0.0000 0.0000 'International Tables Vol C Tables 4.2.6.8 and 6.1.1.4'
N N 0.0061 0.0033 'International Tables Vol C Tables 4.2.6.8 and 6.1.1.4'
P P 0.1023 0.0942 'International Tables Vol C Tables 4.2.6.8 and 6.1.1.4'
Sc Sc 0.2519 0.3716 'International Tables Vol C Tables 4.2.6.8 and 6.1.1.4'

loop_
_geom_angle_atom_site_label_1
_geom_angle_atom_site_label_2
_geom_angle_atom_site_label_3
_geom_angle
_geom_angle_site_symmetry_1
_geom_angle_site_symmetry_3
_geom_angle_publ_flag
N1 Sc1 N3 105.01(5) . . ?
N1 Sc1 N2 110.17(6) . . ?
N3 Sc1 N2 108.28(5) . . ?
N1 Sc1 P1 64.40(4) . . ?
N3 Sc1 P1 101.56(4) . . ?
N2 Sc1 P1 149.91(4) . . ?
N1 Sc1 P3 152.86(4) . . ?
N3 Sc1 P3 63.81(4) . . ?
N2 Sc1 P3 96.95(4) . . ?
P1 Sc1 P3 92.595(19) . . ?
N1 Sc1 P2 91.18(4) . . ?
N3 Sc1 P2 163.67(4) . . ?
N2 Sc1 P2 62.96(4) . . ?
P1 Sc1 P2 87.15(2) . . ?
P3 Sc1 P2 102.38(2) . . ?
C2 C1 C6 121.64(15) . . ?
C2 C1 H1 119.2 . . ?
C6 C1 H1 119.2 . . ?
C8 P1 C11 107.88(8) . . ?
C8 P1 C7 101.50(8) . . ?
C11 P1 C7 102.76(8) . . ?
C8 P1 Sc1 126.50(6) . . ?
C11 P1 Sc1 124.80(6) . . ?
C7 P1 Sc1 77.12(5) . . ?
C6 N1 C7 115.80(13) . . ?
C6 N1 Sc1 131.86(11) . . ?
C7 N1 Sc1 112.06(10) . . ?
C20 P2 C24 105.02(8) . . ?
C20 P2 C21 101.33(8) . . ?
C24 P2 C21 103.90(8) . . ?
C20 P2 Sc1 76.04(6) . . ?
C24 P2 Sc1 130.71(6) . . ?
C21 P2 Sc1 124.55(6) . . ?
C1 C2 C3 120.70(16) . . ?
C1 C2 H2 119.7 . . ?
C3 C2 H2 119.7 . . ?
C19 N2 C20 114.48(14) . . ?
C19 N2 Sc1 132.28(11) . . ?
C20 N2 Sc1 113.17(10) . . ?
C32 N3 C33 113.75(13) . . ?
C32 N3 Sc1 133.47(11) . . ?
C33 N3 Sc1 111.09(10) . . ?
C33 P3 C37 101.34(8) . . ?
C33 P3 C34 100.85(8) . . ?
C37 P3 C34 106.47(8) . . ?
C33 P3 Sc1 74.99(5) . . ?
C37 P3 Sc1 124.28(6) . . ?
C34 P3 Sc1 129.07(6) . . ?
C4 C3 C2 118.49(16) . . ?
C4 C3 H3 120.8 . . ?
C2 C3 H3 120.8 . . ?
C8 C9 H9A 109.5 . . ?
C8 C9 H9B 109.5 . . ?
H9A C9 H9B 109.5 . . ?
C8 C9 H9C 109.5 . . ?
H9A C9 H9C 109.5 . . ?
H9B C9 H9C 109.5 . . ?
C9 C8 C10 111.05(15) . . ?
C9 C8 P1 112.65(12) . . ?
C10 C8 P1 108.27(12) . . ?
C9 C8 H8 108.3 . . ?
C10 C8 H8 108.3 . . ?
P1 C8 H8 108.3 . . ?
N1 C7 P1 106.42(11) . . ?
N1 C7 H7A 110.4 . . ?
P1 C7 H7A 110.4 . . ?
N1 C7 H7B 110.4 . . ?
P1 C7 H7B 110.4 . . ?
H7A C7 H7B 108.6 . . ?
N1 C6 C1 118.86(14) . . ?
N1 C6 C5 124.21(15) . . ?
C1 C6 C5 116.89(15) . . ?
C4 C5 C6 120.65(16) . . ?
C4 C5 H5 119.7 . . ?
C6 C5 H5 119.7 . . ?
C3 C4 C5 121.60(16) . . ?
C3 C4 H4 119.2 . . ?
C5 C4 H4 119.2 . . ?
C8 C10 H10A 109.5 . . ?
C8 C10 H10B 109.5 . . ?
H10A C10 H10B 109.5 . . ?
C8 C10 H10C 109.5 . . ?
H10A C10 H10C 109.5 . . ?
H10B C10 H10C 109.5 . . ?
C12 C11 C13 111.78(15) . . ?
C12 C11 P1 112.94(12) . . ?
C13 C11 P1 114.01(12) . . ?
C12 C11 H11 105.8 . . ?
C13 C11 H11 105.8 . . ?
P1 C11 H11 105.8 . . ?
C11 C12 H12A 109.5 . . ?
C11 C12 H12B 109.5 . . ?
H12A C12 H12B 109.5 . . ?
C11 C12 H12C 109.5 . . ?
H12A C12 H12C 109.5 . . ?
H12B C12 H12C 109.5 . . ?
C11 C13 H13A 109.5 . . ?
C11 C13 H13B 109.5 . . ?
H13A C13 H13B 109.5 . . ?
C11 C13 H13C 109.5 . . ?
H13A C13 H13C 109.5 . . ?
H13B C13 H13C 109.5 . . ?
C15 C14 C19 121.77(17) . . ?
C15 C14 H14 119.1 . . ?
C19 C14 H14 119.1 . . ?
C14 C15 C16 120.70(18) . . ?
C14 C15 H15 119.6 . . ?
C16 C15 H15 119.6 . . ?
C17 C16 C15 118.62(17) . . ?
C17 C16 H16 120.7 . . ?
C15 C16 H16 120.7 . . ?
C16 C17 C18 121.37(18) . . ?
C16 C17 H17 119.3 . . ?
C18 C17 H17 119.3 . . ?
N2 C19 C18 124.24(15) . . ?
N2 C19 C14 119.18(15) . . ?
C18 C19 C14 116.58(15) . . ?
C17 C18 C19 120.96(17) . . ?
C17 C18 H18 119.5 . . ?
C19 C18 H18 119.5 . . ?
N2 C20 P2 106.95(11) . . ?
N2 C20 H20A 110.3 . . ?
P2 C20 H20A 110.3 . . ?
N2 C20 H20B 110.3 . . ?
P2 C20 H20B 110.3 . . ?
H20A C20 H20B 108.6 . . ?
C23 C21 C22 110.12(15) . . ?
C23 C21 P2 110.76(12) . . ?
C22 C21 P2 112.99(13) . . ?
C23 C21 H21 107.6 . . ?
C22 C21 H21 107.6 . . ?
P2 C21 H21 107.6 . . ?
C21 C22 H22A 109.5 . . ?
C21 C22 H22B 109.5 . . ?
H22A C22 H22B 109.5 . . ?
C21 C22 H22C 109.5 . . ?
H22A C22 H22C 109.5 . . ?
H22B C22 H22C 109.5 . . ?
C21 C23 H23A 109.5 . . ?
C21 C23 H23B 109.5 . . ?
H23A C23 H23B 109.5 . . ?
C21 C23 H23C 109.5 . . ?
H23A C23 H23C 109.5 . . ?
H23B C23 H23C 109.5 . . ?
C25 C24 C26 110.83(15) . . ?
C25 C24 P2 109.94(12) . . ?
C26 C24 P2 114.67(13) . . ?
C25 C24 H24 107.0 . . ?
C26 C24 H24 107.0 . . ?
P2 C24 H24 107.0 . . ?
C24 C25 H25A 109.5 . . ?
C24 C25 H25B 109.5 . . ?
H25A C25 H25B 109.5 . . ?
C24 C25 H25C 109.5 . . ?
H25A C25 H25C 109.5 . . ?
H25B C25 H25C 109.5 . . ?
C24 C26 H26A 109.5 . . ?
C24 C26 H26B 109.5 . . ?
H26A C26 H26B 109.5 . . ?
C24 C26 H26C 109.5 . . ?
H26A C26 H26C 109.5 . . ?
H26B C26 H26C 109.5 . . ?
C28 C27 C32 121.66(16) . . ?
C28 C27 H27 119.2 . . ?
C32 C27 H27 119.2 . . ?
C27 C28 C29 120.98(17) . . ?
C27 C28 H28 119.5 . . ?
C29 C28 H28 119.5 . . ?
C30 C29 C28 118.45(16) . . ?
C30 C29 H29 120.8 . . ?
C28 C29 H29 120.8 . . ?
C29 C30 C31 121.07(16) . . ?
C29 C30 H30 119.5 . . ?
C31 C30 H30 119.5 . . ?
C30 C31 C32 121.31(16) . . ?
C30 C31 H31 119.3 . . ?
C32 C31 H31 119.3 . . ?
N3 C32 C27 119.57(14) . . ?
N3 C32 C31 123.97(15) . . ?
C27 C32 C31 116.42(15) . . ?
N3 C33 P3 107.93(11) . . ?
N3 C33 H33A 110.1 . . ?
P3 C33 H33A 110.1 . . ?
N3 C33 H33B 110.1 . . ?
P3 C33 H33B 110.1 . . ?
H33A C33 H33B 108.4 . . ?
C36 C34 C35 110.44(15) . . ?
C36 C34 P3 109.07(12) . . ?
C35 C34 P3 113.56(12) . . ?
C36 C34 H34 107.9 . . ?
C35 C34 H34 107.9 . . ?
P3 C34 H34 107.9 . . ?
C34 C35 H35A 109.5 . . ?
C34 C35 H35B 109.5 . . ?
H35A C35 H35B 109.5 . . ?
C34 C35 H35C 109.5 . . ?
H35A C35 H35C 109.5 . . ?
H35B C35 H35C 109.5 . . ?
C34 C36 H36A 109.5 . . ?
C34 C36 H36B 109.5 . . ?
H36A C36 H36B 109.5 . . ?
C34 C36 H36C 109.5 . . ?
H36A C36 H36C 109.5 . . ?
H36B C36 H36C 109.5 . . ?
C38 C37 C39 111.83(15) . . ?
C38 C37 P3 112.60(12) . . ?
C39 C37 P3 114.49(12) . . ?
C38 C37 H37 105.7 . . ?
C39 C37 H37 105.7 . . ?
P3 C37 H37 105.7 . . ?
C37 C38 H38A 109.5 . . ?
C37 C38 H38B 109.5 . . ?
H38A C38 H38B 109.5 . . ?
C37 C38 H38C 109.5 . . ?
H38A C38 H38C 109.5 . . ?
H38B C38 H38C 109.5 . . ?
C37 C39 H39A 109.5 . . ?
C37 C39 H39B 109.5 . . ?
H39A C39 H39B 109.5 . . ?
C37 C39 H39C 109.5 . . ?
H39A C39 H39C 109.5 . . ?
H39B C39 H39C 109.5 . . ?

loop_
_geom_bond_atom_site_label_1
_geom_bond_atom_site_label_2
_geom_bond_distance
_geom_bond_site_symmetry_2
_geom_bond_publ_flag
Sc1 N1 2.1063(14) . ?
Sc1 N3 2.1064(14) . ?
Sc1 N2 2.1165(15) . ?
Sc1 P1 2.7807(7) . ?
Sc1 P3 2.8465(6) . ?
Sc1 P2 2.8674(7) . ?
C1 C2 1.378(2) . ?
C1 C6 1.409(2) . ?
C1 H1 0.9500 . ?
P1 C8 1.8493(18) . ?
P1 C11 1.8513(17) . ?
P1 C7 1.8560(18) . ?
N1 C6 1.383(2) . ?
N1 C7 1.460(2) . ?
P2 C20 1.8528(17) . ?
P2 C24 1.8551(18) . ?
P2 C21 1.8612(18) . ?
C2 C3 1.394(2) . ?
C2 H2 0.9500 . ?
N2 C19 1.396(2) . ?
N2 C20 1.470(2) . ?
N3 C32 1.396(2) . ?
N3 C33 1.465(2) . ?
P3 C33 1.8522(17) . ?
P3 C37 1.8533(18) . ?
P3 C34 1.8565(17) . ?
C3 C4 1.381(2) . ?
C3 H3 0.9500 . ?
C9 C8 1.528(2) . ?
C9 H9A 0.9800 . ?
C9 H9B 0.9800 . ?
C9 H9C 0.9800 . ?
C8 C10 1.536(2) . ?
C8 H8 1.0000 . ?
C7 H7A 0.9900 . ?
C7 H7B 0.9900 . ?
C6 C5 1.413(2) . ?
C5 C4 1.385(2) . ?
C5 H5 0.9500 . ?
C4 H4 0.9500 . ?
C10 H10A 0.9800 . ?
C10 H10B 0.9800 . ?
C10 H10C 0.9800 . ?
C11 C12 1.532(2) . ?
C11 C13 1.533(2) . ?
C11 H11 1.0000 . ?
C12 H12A 0.9800 . ?
C12 H12B 0.9800 . ?
C12 H12C 0.9800 . ?
C13 H13A 0.9800 . ?
C13 H13B 0.9800 . ?
C13 H13C 0.9800 . ?
C14 C15 1.383(2) . ?
C14 C19 1.411(2) . ?
C14 H14 0.9500 . ?
C15 C16 1.392(3) . ?
C15 H15 0.9500 . ?
C16 C17 1.379(3) . ?
C16 H16 0.9500 . ?
C17 C18 1.392(2) . ?
C17 H17 0.9500 . ?
C19 C18 1.410(2) . ?
C18 H18 0.9500 . ?
C20 H20A 0.9900 . ?
C20 H20B 0.9900 . ?
C21 C23 1.525(2) . ?
C21 C22 1.528(2) . ?
C21 H21 1.0000 . ?
C22 H22A 0.9800 . ?
C22 H22B 0.9800 . ?
C22 H22C 0.9800 . ?
C23 H23A 0.9800 . ?
C23 H23B 0.9800 . ?
C23 H23C 0.9800 . ?
C24 C25 1.529(3) . ?
C24 C26 1.532(3) . ?
C24 H24 1.0000 . ?
C25 H25A 0.9800 . ?
C25 H25B 0.9800 . ?
C25 H25C 0.9800 . ?
C26 H26A 0.9800 . ?
C26 H26B 0.9800 . ?
C26 H26C 0.9800 . ?
C27 C28 1.382(2) . ?
C27 C32 1.406(2) . ?
C27 H27 0.9500 . ?
C28 C29 1.388(3) . ?
C28 H28 0.9500 . ?
C29 C30 1.380(3) . ?
C29 H29 0.9500 . ?
C30 C31 1.391(2) . ?
C30 H30 0.9500 . ?
C31 C32 1.407(2) . ?
C31 H31 0.9500 . ?
C33 H33A 0.9900 . ?
C33 H33B 0.9900 . ?
C34 C36 1.524(3) . ?
C34 C35 1.531(2) . ?
C34 H34 1.0000 . ?
C35 H35A 0.9800 . ?
C35 H35B 0.9800 . ?
C35 H35C 0.9800 . ?
C36 H36A 0.9800 . ?
C36 H36B 0.9800 . ?
C36 H36C 0.9800 . ?
C37 C38 1.532(2) . ?
C37 C39 1.532(2) . ?
C37 H37 1.0000 . ?
C38 H38A 0.9800 . ?
C38 H38B 0.9800 . ?
C38 H38C 0.9800 . ?
C39 H39A 0.9800 . ?
C39 H39B 0.9800 . ?
C39 H39C 0.9800 . ?

loop_
_geom_torsion_atom_site_label_1
_geom_torsion_atom_site_label_2
_geom_torsion_atom_site_label_3
_geom_torsion_atom_site_label_4
_geom_torsion
_geom_torsion_site_symmetry_1
_geom_torsion_site_symmetry_2
_geom_torsion_site_symmetry_3
_geom_torsion_site_symmetry_4
_geom_torsion_publ_flag
C6 C1 C2 C3 -0.4(3) . . . . ?
C1 C2 C3 C4 -0.4(3) . . . . ?
C11 P1 C8 C9 59.58(14) . . . . ?
C7 P1 C8 C9 167.19(12) . . . . ?
Sc1 P1 C8 C9 -110.43(11) . . . . ?
C11 P1 C8 C10 -177.22(12) . . . . ?
C7 P1 C8 C10 -69.62(13) . . . . ?
Sc1 P1 C8 C10 12.77(15) . . . . ?
C6 N1 C7 P1 -175.23(11) . . . . ?
Sc1 N1 C7 P1 -0.57(13) . . . . ?
C8 P1 C7 N1 125.59(12) . . . . ?
C11 P1 C7 N1 -122.86(12) . . . . ?
Sc1 P1 C7 N1 0.41(10) . . . . ?
C7 N1 C6 C1 -179.41(15) . . . . ?
Sc1 N1 C6 C1 7.2(2) . . . . ?
C7 N1 C6 C5 3.0(2) . . . . ?
Sc1 N1 C6 C5 -170.39(12) . . . . ?
C2 C1 C6 N1 -176.20(15) . . . . ?
C2 C1 C6 C5 1.6(2) . . . . ?
N1 C6 C5 C4 175.72(15) . . . . ?
C1 C6 C5 C4 -1.9(2) . . . . ?
C2 C3 C4 C5 0.1(3) . . . . ?
C6 C5 C4 C3 1.2(3) . . . . ?
C8 P1 C11 C12 -92.29(14) . . . . ?
C7 P1 C11 C12 160.99(13) . . . . ?
Sc1 P1 C11 C12 77.94(14) . . . . ?
C8 P1 C11 C13 36.73(15) . . . . ?
C7 P1 C11 C13 -69.99(15) . . . . ?
Sc1 P1 C11 C13 -153.04(11) . . . . ?
C19 C14 C15 C16 0.5(3) . . . . ?
C14 C15 C16 C17 -0.3(3) . . . . ?
C15 C16 C17 C18 -0.1(3) . . . . ?
C20 N2 C19 C18 -2.5(2) . . . . ?
Sc1 N2 C19 C18 174.21(12) . . . . ?
C20 N2 C19 C14 176.87(15) . . . . ?
Sc1 N2 C19 C14 -6.4(2) . . . . ?
C15 C14 C19 N2 -179.54(16) . . . . ?
C15 C14 C19 C18 -0.1(2) . . . . ?
C16 C17 C18 C19 0.4(3) . . . . ?
N2 C19 C18 C17 179.09(16) . . . . ?
C14 C19 C18 C17 -0.3(2) . . . . ?
C19 N2 C20 P2 -172.55(11) . . . . ?
Sc1 N2 C20 P2 10.11(13) . . . . ?
C24 P2 C20 N2 -136.04(11) . . . . ?
C21 P2 C20 N2 116.06(12) . . . . ?
Sc1 P2 C20 N2 -7.05(9) . . . . ?
C20 P2 C21 C23 -70.16(15) . . . . ?
C24 P2 C21 C23 -178.94(13) . . . . ?
Sc1 P2 C21 C23 10.58(16) . . . . ?
C20 P2 C21 C22 165.75(13) . . . . ?
C24 P2 C21 C22 56.97(15) . . . . ?
Sc1 P2 C21 C22 -113.51(12) . . . . ?
C20 P2 C24 C25 66.14(14) . . . . ?
C21 P2 C24 C25 172.15(13) . . . . ?
Sc1 P2 C24 C25 -18.20(16) . . . . ?
C20 P2 C24 C26 -59.52(15) . . . . ?
C21 P2 C24 C26 46.49(15) . . . . ?
Sc1 P2 C24 C26 -143.86(11) . . . . ?
C32 C27 C28 C29 -1.6(3) . . . . ?
C27 C28 C29 C30 -1.1(3) . . . . ?
C28 C29 C30 C31 1.8(3) . . . . ?
C29 C30 C31 C32 0.4(3) . . . . ?
C33 N3 C32 C27 -176.32(15) . . . . ?
Sc1 N3 C32 C27 20.2(2) . . . . ?
C33 N3 C32 C31 5.9(2) . . . . ?
Sc1 N3 C32 C31 -157.58(14) . . . . ?
C28 C27 C32 N3 -174.32(17) . . . . ?
C28 C27 C32 C31 3.6(3) . . . . ?
C30 C31 C32 N3 174.83(16) . . . . ?
C30 C31 C32 C27 -3.0(3) . . . . ?
C32 N3 C33 P3 176.94(11) . . . . ?
Sc1 N3 C33 P3 -15.81(14) . . . . ?
C37 P3 C33 N3 -111.52(12) . . . . ?
C34 P3 C33 N3 139.04(12) . . . . ?
Sc1 P3 C33 N3 11.23(10) . . . . ?
C33 P3 C34 C36 -72.19(13) . . . . ?
C37 P3 C34 C36 -177.59(12) . . . . ?
Sc1 P3 C34 C36 7.20(15) . . . . ?
C33 P3 C34 C35 164.18(13) . . . . ?
C37 P3 C34 C35 58.78(15) . . . . ?
Sc1 P3 C34 C35 -116.43(12) . . . . ?
C33 P3 C37 C38 164.65(12) . . . . ?
C34 P3 C37 C38 -90.31(13) . . . . ?
Sc1 P3 C37 C38 85.19(13) . . . . ?
C33 P3 C37 C39 -66.13(14) . . . . ?
C34 P3 C37 C39 38.91(15) . . . . ?
Sc1 P3 C37 C39 -145.59(11) . . . . ?
